data_1554978
loop_
_publ_author_name
'Bag, Raghunath'
'Sar, Dinabandhu'
'Punniyamurthy, Tharmalingam'

_publ_section_title
;
 Copper(II)-catalyzed direct dioxygenation of alkenes with air and
 N-hydroxyphthalimide: synthesis of \b-keto-N-alkoxyphthalimides.
;
_journal_issue 8
_journal_name_full 'Organic letters'
_journal_page_first 2010
_journal_page_last 2013
_journal_paper_doi 10.1021/acs.orglett.5b00770
_journal_volume 17
_journal_year 2015
_chemical_formula_moiety 'C16 H10 Br N O4'
_chemical_formula_sum 'C16 H10 Br N O4'
_chemical_formula_weight 360.15
_space_group_IT_number 14
_space_group_name_Hall '-P 2ybc'
_space_group_name_H-M_alt 'P 1 21/c 1'
_symmetry_cell_setting monoclinic
_symmetry_space_group_name_H-M 'P 1 21/c 1'
_atom_sites_solution_hydrogens geom
_atom_sites_solution_primary direct
_atom_sites_solution_secondary difmap
_audit_creation_method SHELXL-97
_cell_angle_alpha 90.00
_cell_angle_beta 105.739(6)
_cell_angle_gamma 90.00
_cell_formula_units_Z 4
_cell_length_a 12.4447(11)
_cell_length_b 15.6502(13)
_cell_length_c 7.9646(7)
_cell_measurement_temperature 298(2)
_cell_measurement_theta_max 28.330
_cell_measurement_theta_min 0.00
_cell_volume 1493.0(2)
_computing_cell_refinement 'Bruker SMART'
_computing_data_collection 'Bruker SMART'
_computing_data_reduction 'Bruker SAINT'
_computing_molecular_graphics 'Bruker SHELXTL'
_computing_publication_material 'Bruker SHELXTL'
_computing_structure_refinement 'SHELXL-97 (Sheldrick, 1997)'
_computing_structure_solution 'SHELXS-97 (Sheldrick, 1990)'
_diffrn_ambient_temperature 298(2)
_diffrn_measured_fraction_theta_full 0.985
_diffrn_measured_fraction_theta_max 0.985
_diffrn_measurement_device_type 'CCD area detector'
_diffrn_measurement_method 'phi and omega scans'
_diffrn_radiation_monochromator graphite
_diffrn_radiation_source 'fine-focus sealed tube'
_diffrn_radiation_type MoK\a
_diffrn_radiation_wavelength 0.71073
_diffrn_reflns_av_R_equivalents 0.0735
_diffrn_reflns_av_sigmaI/netI 0.0582
_diffrn_reflns_limit_h_max 16
_diffrn_reflns_limit_h_min -16
_diffrn_reflns_limit_k_max 19
_diffrn_reflns_limit_k_min -20
_diffrn_reflns_limit_l_max 10
_diffrn_reflns_limit_l_min -10
_diffrn_reflns_number 25315
_diffrn_reflns_theta_full 28.33
_diffrn_reflns_theta_max 28.33
_diffrn_reflns_theta_min 1.70
_exptl_absorpt_coefficient_mu 2.770
_exptl_absorpt_correction_T_max 0.529
_exptl_absorpt_correction_T_min 0.334
_exptl_absorpt_correction_type multi-scan
_exptl_absorpt_process_details SADABS
_exptl_crystal_colour colorless
_exptl_crystal_density_diffrn 1.602
_exptl_crystal_density_method 'not measured'
_exptl_crystal_description block
_exptl_crystal_F_000 720
_exptl_crystal_size_max 0.41
_exptl_crystal_size_mid 0.37
_exptl_crystal_size_min 0.23
_refine_diff_density_max 1.116
_refine_diff_density_min -0.590
_refine_diff_density_rms 0.109
_refine_ls_extinction_method none
_refine_ls_goodness_of_fit_ref 1.052
_refine_ls_hydrogen_treatment mixed
_refine_ls_matrix_type full
_refine_ls_number_parameters 199
_refine_ls_number_reflns 3667
_refine_ls_number_restraints 0
_refine_ls_restrained_S_all 1.052
_refine_ls_R_factor_all 0.1404
_refine_ls_R_factor_gt 0.0738
_refine_ls_shift/su_max 0.000
_refine_ls_shift/su_mean 0.000
_refine_ls_structure_factor_coef Fsqd
_refine_ls_weighting_details 'calc w=1/[\s^2^(Fo^2^)+(0.1102P)^2^+1.7739P] where P=(Fo^2^+2Fc^2^)/3'
_refine_ls_weighting_scheme calc
_refine_ls_wR_factor_gt 0.1947
_refine_ls_wR_factor_ref 0.2308
_reflns_number_gt 1914
_reflns_number_total 3667
_reflns_threshold_expression >2sigma(I)
_cod_data_source_file ol5b00770_si_001.cif
_cod_data_source_block rnb_1
_cod_depositor_comments
;
The following automatic conversions were performed:

data item '_symmetry_cell_setting' value 'Monoclinic' was changed to
'monoclinic' in accordance with the
/home/saulius/struct/COD-crude-data/automatic-downloads/DataCite-retrospective/ACS/depositions/lib/dictionaries/cif_core.dic
dictionary named 'cif_core.dic' version 2.4.2 last updated on
2011-04-26.

Automatic conversion script
Id: cif_fix_values 6909 2019-04-08 15:41:33Z antanas 
;
_cod_original_sg_symbol_H-M 'P 21/c'
_cod_database_code 1554978

loop_
_symmetry_equiv_pos_as_xyz
'x, y, z'
'-x, y+1/2, -z+1/2'
'-x, -y, -z'
'x, -y-1/2, z-1/2'

loop_
_atom_site_label
_atom_site_type_symbol
_atom_site_fract_x
_atom_site_fract_y
_atom_site_fract_z
_atom_site_U_iso_or_equiv
_atom_site_adp_type
_atom_site_occupancy
_atom_site_symmetry_multiplicity
_atom_site_calc_flag
_atom_site_refinement_flags
Br1 Br 1.03166(7) 1.21924(5) 1.16677(10) 0.0871(4) Uani 1 1 d .
C11 C 0.8390(4) 1.0209(3) 0.8964(6) 0.0428(11) Uani 1 1 d .
C9 C 0.7150(5) 0.9249(3) 0.6590(6) 0.0522(13) Uani 1 1 d .
H9A H 0.7379 0.8751 0.7325 0.063 Uiso 1 1 calc R
H9B H 0.6442 0.9450 0.6732 0.063 Uiso 1 1 calc R
C10 C 0.8030(4) 0.9950(3) 0.7095(6) 0.0436(11) Uani 1 1 d .
C1 C 0.4514(4) 0.7981(3) 0.2424(7) 0.0481(12) Uani 1 1 d .
C7 C 0.6190(5) 0.7615(3) 0.4445(7) 0.0497(13) Uani 1 1 d .
C15 C 0.9412(5) 1.1196(4) 1.1093(7) 0.0565(14) Uani 1 1 d .
C16 C 0.9063(4) 1.0935(3) 0.9379(6) 0.0461(11) Uani 1 1 d .
H16 H 0.9271 1.1238 0.8512 0.055 Uiso 1 1 calc R
C12 C 0.8108(5) 0.9759(4) 1.0281(7) 0.0557(14) Uani 1 1 d .
H12 H 0.7670 0.9270 1.0018 0.067 Uiso 1 1 calc R
C5 C 0.4712(5) 0.6478(4) 0.3024(7) 0.0566(14) Uani 1 1 d .
H5 H 0.5120 0.6019 0.3613 0.068 Uiso 1 1 calc R
C6 C 0.5119(4) 0.7294(3) 0.3296(7) 0.0437(11) Uani 1 1 d .
C8 C 0.5162(5) 0.8773(3) 0.2969(7) 0.0543(13) Uani 1 1 d .
C4 C 0.3673(5) 0.6354(4) 0.1846(8) 0.0640(16) Uani 1 1 d .
H4 H 0.3380 0.5805 0.1642 0.077 Uiso 1 1 calc R
C13 C 0.8479(6) 1.0039(5) 1.1989(8) 0.0694(17) Uani 1 1 d .
H13 H 0.8283 0.9738 1.2868 0.083 Uiso 1 1 calc R
C2 C 0.3484(5) 0.7877(4) 0.1264(8) 0.0586(15) Uani 1 1 d .
H2 H 0.3076 0.8340 0.0693 0.070 Uiso 1 1 calc R
C3 C 0.3073(5) 0.7036(4) 0.0979(9) 0.0652(16) Uani 1 1 d .
H3 H 0.2382 0.6940 0.0189 0.078 Uiso 1 1 calc R
C14 C 0.9132(5) 1.0757(4) 1.2398(7) 0.0642(16) Uani 1 1 d .
H14 H 0.9382 1.0942 1.3548 0.077 Uiso 1 1 calc R
O4 O 0.8382(3) 1.0288(3) 0.5993(4) 0.0603(10) Uani 1 1 d .
O3 O 0.7041(3) 0.9037(2) 0.4806(5) 0.0555(9) Uani 1 1 d .
O1 O 0.6959(4) 0.7236(2) 0.5409(7) 0.0749(13) Uani 1 1 d .
O2 O 0.4964(4) 0.9505(2) 0.2521(6) 0.0821(14) Uani 1 1 d .
N1 N 0.6136(4) 0.8499(3) 0.4212(6) 0.0522(11) Uani 1 1 d .

loop_
_atom_site_aniso_label
_atom_site_aniso_U_11
_atom_site_aniso_U_22
_atom_site_aniso_U_33
_atom_site_aniso_U_23
_atom_site_aniso_U_13
_atom_site_aniso_U_12
Br1 0.0835(6) 0.0893(6) 0.0816(6) -0.0356(4) 0.0107(4) -0.0231(4)
C11 0.046(3) 0.048(3) 0.035(2) 0.0021(19) 0.013(2) 0.006(2)
C9 0.061(3) 0.052(3) 0.044(3) -0.004(2) 0.015(2) -0.008(3)
C10 0.044(3) 0.042(3) 0.045(3) 0.001(2) 0.011(2) 0.002(2)
C1 0.046(3) 0.043(3) 0.056(3) -0.005(2) 0.014(2) -0.001(2)
C7 0.053(3) 0.040(3) 0.055(3) -0.003(2) 0.012(3) 0.005(2)
C15 0.048(3) 0.067(4) 0.054(3) -0.011(3) 0.011(2) 0.010(3)
C16 0.044(3) 0.051(3) 0.041(3) -0.005(2) 0.009(2) 0.000(2)
C12 0.056(3) 0.065(3) 0.049(3) -0.002(2) 0.019(3) -0.005(3)
C5 0.068(4) 0.042(3) 0.061(3) -0.006(2) 0.019(3) -0.004(3)
C6 0.045(3) 0.036(3) 0.051(3) -0.0036(19) 0.016(2) 0.006(2)
C8 0.064(4) 0.038(3) 0.058(3) 0.000(2) 0.013(3) 0.000(2)
C4 0.061(4) 0.051(3) 0.081(4) -0.014(3) 0.020(3) -0.012(3)
C13 0.078(4) 0.088(5) 0.047(3) 0.001(3) 0.024(3) -0.007(4)
C2 0.050(3) 0.057(3) 0.066(4) 0.003(3) 0.011(3) 0.007(3)
C3 0.047(3) 0.070(4) 0.075(4) -0.011(3) 0.010(3) -0.009(3)
C14 0.059(4) 0.092(4) 0.041(3) -0.014(3) 0.013(3) 0.000(3)
O4 0.076(3) 0.068(2) 0.0375(19) 0.0009(17) 0.0153(18) -0.024(2)
O3 0.066(2) 0.052(2) 0.050(2) -0.0135(16) 0.0186(18) -0.0210(18)
O1 0.067(3) 0.052(2) 0.090(3) -0.003(2) -0.006(2) 0.008(2)
O2 0.096(3) 0.035(2) 0.102(3) 0.008(2) 0.004(3) 0.000(2)
N1 0.057(3) 0.036(2) 0.058(3) -0.0071(18) 0.005(2) -0.011(2)

loop_
_atom_type_symbol
_atom_type_description
_atom_type_scat_dispersion_real
_atom_type_scat_dispersion_imag
_atom_type_scat_source
C C 0.0033 0.0016 'International Tables Vol C Tables 4.2.6.8 and 6.1.1.4'
H H 0.0000 0.0000 'International Tables Vol C Tables 4.2.6.8 and 6.1.1.4'
N N 0.0061 0.0033 'International Tables Vol C Tables 4.2.6.8 and 6.1.1.4'
O O 0.0106 0.0060 'International Tables Vol C Tables 4.2.6.8 and 6.1.1.4'
Br Br -0.2901 2.4595 'International Tables Vol C Tables 4.2.6.8 and 6.1.1.4'

loop_
_geom_angle_atom_site_label_1
_geom_angle_atom_site_label_2
_geom_angle_atom_site_label_3
_geom_angle
C12 C11 C16 119.5(5)
C12 C11 C10 123.4(5)
C16 C11 C10 117.1(4)
O3 C9 C10 107.2(4)
O4 C10 C11 122.6(5)
O4 C10 C9 120.1(4)
C11 C10 C9 117.3(4)
C2 C1 C6 121.8(5)
C2 C1 C8 129.3(5)
C6 C1 C8 109.0(5)
O1 C7 N1 125.0(5)
O1 C7 C6 130.5(5)
N1 C7 C6 104.6(4)
C14 C15 C16 121.8(6)
C14 C15 Br1 119.0(4)
C16 C15 Br1 119.2(5)
C15 C16 C11 118.9(5)
C13 C12 C11 119.9(6)
C6 C5 C4 118.3(5)
C5 C6 C1 121.1(5)
C5 C6 C7 130.2(5)
C1 C6 C7 108.7(4)
O2 C8 N1 124.4(5)
O2 C8 C1 131.2(5)
N1 C8 C1 104.4(4)
C3 C4 C5 120.6(5)
C14 C13 C12 120.7(6)
C1 C2 C3 116.9(5)
C4 C3 C2 121.4(6)
C15 C14 C13 119.2(5)
N1 O3 C9 109.3(4)
O3 N1 C7 123.6(4)
O3 N1 C8 121.4(4)
C7 N1 C8 113.4(4)

loop_
_geom_bond_atom_site_label_1
_geom_bond_atom_site_label_2
_geom_bond_distance
Br1 C15 1.905(6)
C11 C12 1.385(7)
C11 C16 1.398(7)
C11 C10 1.490(7)
C9 O3 1.430(6)
C9 C10 1.525(7)
C10 O4 1.204(6)
C1 C2 1.372(8)
C1 C6 1.387(7)
C1 C8 1.477(7)
C7 O1 1.208(7)
C7 N1 1.394(6)
C7 C6 1.485(8)
C15 C14 1.368(9)
C15 C16 1.377(7)
C12 C13 1.383(8)
C5 C6 1.368(7)
C5 C4 1.391(8)
C8 O2 1.205(6)
C8 N1 1.409(7)
C4 C3 1.376(9)
C13 C14 1.373(9)
C2 C3 1.408(8)
O3 N1 1.383(5)
